data_2202865
loop_
_publ_author_name
'Zhu, Hai-Liang'
'Wang, Zao-Gui'
'Lin, Yong-Shan'
'Zou, Ying'
'Tang, Lu-Lu'
'Shao, Si-Chang'

_publ_section_title
;
 Tris(\m-1,6-diaminohexane)diterephthalatotetrasilver(I) dihydrate
;
_journal_issue 10
_journal_name_full 'Acta Crystallographica Section E'
_journal_page_first m942
_journal_page_last m943
_journal_paper_doi 10.1107/S1600536803020373
_journal_volume 59
_journal_year 2003
_chemical_formula_iupac '[Ag4 (C8 H4 O4)2 (C6 H14 N2)3], 2H2 O'
_chemical_formula_moiety 'C17 H28 Ag2 N3 O4, H2 O'
_chemical_formula_sum 'C17 H30 Ag2 N3 O5'
_chemical_formula_weight 572.18
_chemical_name_systematic
;
Tris(1,6-diaminohexane)diterephthalatotetrasilver(I) dihydrate
;
_space_group_IT_number 2
_symmetry_cell_setting triclinic
_symmetry_space_group_name_Hall '-P 1'
_symmetry_space_group_name_H-M 'P -1'
_atom_sites_solution_hydrogens geom
_atom_sites_solution_primary direct
_atom_sites_solution_secondary difmap
_audit_creation_method SHELXL-97
_cell_angle_alpha 110.08(3)
_cell_angle_beta 98.73(3)
_cell_angle_gamma 96.31(3)
_cell_formula_units_Z 2
_cell_length_a 7.2200(10)
_cell_length_b 10.928(2)
_cell_length_c 13.919(3)
_cell_measurement_reflns_used 4208
_cell_measurement_temperature 293(2)
_cell_measurement_theta_max 25.88
_cell_measurement_theta_min 2.75
_cell_volume 1003.9(4)
_computing_cell_refinement SMART
_computing_data_collection 'SMART (Siemens, 1996)'
_computing_data_reduction 'SAINT (Siemens, 1996)'
_computing_molecular_graphics 'SHELXTL (Sheldrick, 1997)'
_computing_publication_material SHELXTL
_computing_structure_refinement 'SHELXL97 (Sheldrick, 1997)'
_computing_structure_solution 'SHELXS97 (Sheldrick, 1997)'
_diffrn_ambient_temperature 293(2)
_diffrn_measured_fraction_theta_full 0.969
_diffrn_measured_fraction_theta_max 0.969
_diffrn_measurement_device_type 'Siemens SMART CCD area-detector'
_diffrn_measurement_method '\f and \w'
_diffrn_radiation_monochromator graphite
_diffrn_radiation_source 'fine-focus sealed tube'
_diffrn_radiation_type MoK\a
_diffrn_radiation_wavelength 0.71073
_diffrn_reflns_av_R_equivalents 0.0152
_diffrn_reflns_av_sigmaI/netI 0.0258
_diffrn_reflns_limit_h_max 6
_diffrn_reflns_limit_h_min -8
_diffrn_reflns_limit_k_max 13
_diffrn_reflns_limit_k_min -12
_diffrn_reflns_limit_l_max 17
_diffrn_reflns_limit_l_min -17
_diffrn_reflns_number 4537
_diffrn_reflns_theta_full 25.99
_diffrn_reflns_theta_max 25.99
_diffrn_reflns_theta_min 1.59
_diffrn_standards_number 0
_exptl_absorpt_coefficient_mu 1.983
_exptl_absorpt_correction_T_max 0.552
_exptl_absorpt_correction_T_min 0.490
_exptl_absorpt_correction_type multi-scan
_exptl_absorpt_process_details '(SADABS; Sheldrick, 1996)'
_exptl_crystal_colour colorless
_exptl_crystal_density_diffrn 1.893
_exptl_crystal_density_method 'not measured'
_exptl_crystal_description rod
_exptl_crystal_F_000 574
_exptl_crystal_size_max 0.38
_exptl_crystal_size_mid 0.38
_exptl_crystal_size_min 0.30
_refine_diff_density_max 0.931
_refine_diff_density_min -0.949
_refine_ls_extinction_coef 0.0038(6)
_refine_ls_extinction_expression Fc^*^=kFc[1+0.001xFc^2^\l^3^/sin(2\q)]^-1/4^
_refine_ls_extinction_method SHELXL97
_refine_ls_goodness_of_fit_ref 1.074
_refine_ls_hydrogen_treatment constr
_refine_ls_matrix_type full
_refine_ls_number_parameters 245
_refine_ls_number_reflns 3814
_refine_ls_number_restraints 0
_refine_ls_restrained_S_all 1.074
_refine_ls_R_factor_all 0.0422
_refine_ls_R_factor_gt 0.0371
_refine_ls_shift/su_max 0.001
_refine_ls_shift/su_mean 0.000
_refine_ls_structure_factor_coef Fsqd
_refine_ls_weighting_details 'calc w = 1/[\s^2^(Fo^2^)+(0.0429P)^2^+1.1362P] where P = (Fo^2^+2Fc^2^)/3'
_refine_ls_weighting_scheme calc
_refine_ls_wR_factor_gt 0.0900
_refine_ls_wR_factor_ref 0.0926
_reflns_number_gt 3353
_reflns_number_total 3814
_reflns_threshold_expression I>2\s(I)
_cod_data_source_file om6175.cif
_cod_data_source_block I
_cod_original_cell_volume 1003.9(3)
_cod_database_code 2202865
_cod_database_fobs_code 2202865

loop_
_symmetry_equiv_pos_as_xyz
'x, y, z'
'-x, -y, -z'

loop_
_atom_site_label
_atom_site_fract_x
_atom_site_fract_y
_atom_site_fract_z
_atom_site_U_iso_or_equiv
_atom_site_adp_type
_atom_site_calc_flag
_atom_site_refinement_flags
_atom_site_occupancy
_atom_site_disorder_assembly
_atom_site_disorder_group
_atom_site_type_symbol
Ag1 0.45582(5) 0.47516(3) 0.32966(2) 0.04479(13) Uani d . 1 . . Ag
Ag2 0.13054(6) 0.37910(4) 0.13754(3) 0.06196(16) Uani d . 1 . . Ag
O3 0.0277(5) 0.1945(3) 0.1412(3) 0.0552(8) Uani d . 1 . . O
O2 -0.0853(5) -0.3665(3) 0.3071(3) 0.0609(9) Uani d . 1 . . O
C10 0.5037(6) 0.1375(4) 0.2084(3) 0.0357(8) Uani d . 1 . . C
H10A 0.4043 0.1649 0.2453 0.080 Uiso d R 1 . . H
H10B 0.6118 0.1381 0.2582 0.080 Uiso d R 1 . . H
C5 -0.0281(5) 0.0475(4) 0.2278(3) 0.0362(8) Uani d . 1 . . C
C4 -0.0158(6) 0.0247(4) 0.3207(3) 0.0398(9) Uani d . 1 . . C
H4A 0.0182 0.0984 0.3861 0.080 Uiso d R 1 . . H
C13 0.3548(6) -0.2465(4) 0.0998(3) 0.0418(9) Uani d . 1 . . C
H13A 0.4556 -0.2673 0.0624 0.080 Uiso d R 1 . . H
H13B 0.2420 -0.2539 0.0503 0.080 Uiso d R 1 . . H
N1 0.6357(5) 0.3690(3) 0.2367(3) 0.0425(8) Uani d . 1 . . N
H1A 0.7361 0.3622 0.2804 0.080 Uiso d R 1 . . H
H1B 0.6807 0.4189 0.2028 0.080 Uiso d R 1 . . H
N3 0.2685(5) 0.5793(3) 0.4171(3) 0.0450(8) Uani d . 1 . . N
H3B 0.2205 0.5298 0.4504 0.080 Uiso d R 1 . . H
H3C 0.1708 0.5859 0.3716 0.080 Uiso d R 1 . . H
C6 -0.0808(6) -0.0600(4) 0.1339(3) 0.0393(9) Uani d . 1 . . C
H6A -0.0897 -0.0457 0.0692 0.080 Uiso d R 1 . . H
C7 -0.1220(6) -0.1863(4) 0.1337(3) 0.0396(9) Uani d . 1 . . C
H7A -0.1616 -0.2594 0.0682 0.080 Uiso d R 1 . . H
C3 -0.0523(6) -0.1025(4) 0.3196(3) 0.0389(9) Uani d . 1 . . C
H3A -0.0405 -0.1167 0.3844 0.080 Uiso d R 1 . . H
C12 0.4085(6) -0.1061(4) 0.1781(3) 0.0376(9) Uani d . 1 . . C
H12A 0.5242 -0.0985 0.2256 0.080 Uiso d R 1 . . H
H12B 0.3104 -0.0877 0.2177 0.080 Uiso d R 1 . . H
C16 0.4073(6) 0.8096(4) 0.4454(3) 0.0440(10) Uani d . 1 . . C
H16A 0.5097 0.7819 0.4113 0.080 Uiso d R 1 . . H
H16B 0.3027 0.8085 0.3933 0.080 Uiso d R 1 . . H
O1 -0.2176(6) -0.4402(3) 0.1402(2) 0.0682(10) Uani d . 1 . . O
C17 0.4709(7) 0.9501(4) 0.5241(3) 0.0482(10) Uani d . 1 . . C
H17A 0.5776 0.9512 0.5749 0.080 Uiso d R 1 . . H
H17B 0.3697 0.9762 0.5598 0.080 Uiso d R 1 . . H
C2 -0.1057(5) -0.2098(4) 0.2257(3) 0.0348(8) Uani d . 1 . . C
C9 0.5581(6) 0.2347(4) 0.1580(3) 0.0399(9) Uani d . 1 . . C
H9A 0.4479 0.2386 0.1116 0.080 Uiso d R 1 . . H
H9B 0.6514 0.2042 0.1173 0.080 Uiso d R 1 . . H
C8 0.0173(6) 0.1861(4) 0.2290(4) 0.0425(9) Uani d . 1 . . C
C15 0.3453(7) 0.7136(4) 0.4955(3) 0.0471(10) Uani d . 1 . . C
H15A 0.4530 0.7088 0.5431 0.080 Uiso d R 1 . . H
H15B 0.2510 0.7457 0.5349 0.080 Uiso d R 1 . . H
O4 0.0377(6) 0.2814(3) 0.3106(3) 0.0660(10) Uani d . 1 . . O
C11 0.4361(6) -0.0031(4) 0.1285(3) 0.0382(9) Uani d . 1 . . C
H11A 0.5276 -0.0251 0.0848 0.080 Uiso d R 1 . . H
H11B 0.3178 -0.0061 0.0849 0.080 Uiso d R 1 . . H
C14 0.3193(7) -0.3442(4) 0.1527(3) 0.0471(10) Uani d . 1 . . C
H14A 0.2141 -0.3248 0.1867 0.080 Uiso d R 1 . . H
H14B 0.4294 -0.3303 0.2059 0.080 Uiso d R 1 . . H
C1 -0.1397(6) -0.3493(4) 0.2246(3) 0.0416(9) Uani d . 1 . . C
N2 0.2714(12) -0.4793(4) 0.0868(4) 0.127(3) Uani d . 1 . . N
H2A 0.3834 -0.5044 0.0758 0.080 Uiso d R 1 . . H
H2B 0.2041 -0.4862 0.0246 0.080 Uiso d R 1 . . H
O1W -0.2084(5) -0.3810(4) 0.4810(3) 0.0776(11) Uani d . 1 . . O
H1WA -0.1693 -0.3764 0.4172 0.080 Uiso d R 1 . . H
H1WB -0.1662 -0.3273 0.5476 0.080 Uiso d R 1 . . H

loop_
_atom_site_aniso_label
_atom_site_aniso_U_11
_atom_site_aniso_U_22
_atom_site_aniso_U_33
_atom_site_aniso_U_12
_atom_site_aniso_U_13
_atom_site_aniso_U_23
Ag1 0.0578(2) 0.03001(19) 0.0447(2) 0.00802(14) 0.01112(15) 0.01095(14)
Ag2 0.0913(3) 0.0387(2) 0.0553(2) -0.00989(18) 0.0051(2) 0.02711(18)
O3 0.071(2) 0.0385(17) 0.060(2) -0.0016(15) 0.0111(16) 0.0273(15)
O2 0.082(2) 0.0466(19) 0.058(2) -0.0028(16) -0.0015(17) 0.0349(16)
C10 0.041(2) 0.0270(19) 0.038(2) 0.0019(15) 0.0110(16) 0.0105(16)
C5 0.0336(19) 0.031(2) 0.046(2) 0.0040(15) 0.0081(16) 0.0171(17)
C4 0.046(2) 0.033(2) 0.040(2) 0.0087(17) 0.0093(17) 0.0121(17)
C13 0.058(3) 0.029(2) 0.040(2) 0.0010(18) 0.0128(19) 0.0162(17)
N1 0.049(2) 0.0255(17) 0.051(2) 0.0006(14) 0.0140(16) 0.0113(15)
N3 0.052(2) 0.0355(19) 0.046(2) 0.0046(15) 0.0109(16) 0.0124(16)
C6 0.045(2) 0.036(2) 0.040(2) 0.0041(17) 0.0075(17) 0.0193(18)
C7 0.047(2) 0.032(2) 0.039(2) -0.0026(17) 0.0053(17) 0.0150(17)
C3 0.048(2) 0.038(2) 0.036(2) 0.0095(17) 0.0114(17) 0.0183(17)
C12 0.046(2) 0.030(2) 0.037(2) 0.0056(16) 0.0095(17) 0.0125(16)
C16 0.058(3) 0.032(2) 0.039(2) 0.0072(18) 0.0113(19) 0.0090(17)
O1 0.119(3) 0.0326(17) 0.0449(18) -0.0114(18) 0.0104(19) 0.0144(15)
C17 0.062(3) 0.034(2) 0.042(2) 0.0029(19) 0.011(2) 0.0083(19)
C2 0.036(2) 0.030(2) 0.041(2) 0.0044(15) 0.0088(16) 0.0159(17)
C9 0.051(2) 0.027(2) 0.041(2) 0.0023(17) 0.0129(18) 0.0121(17)
C8 0.039(2) 0.035(2) 0.056(3) 0.0073(17) 0.0064(18) 0.022(2)
C15 0.063(3) 0.034(2) 0.039(2) 0.0050(19) 0.014(2) 0.0071(18)
O4 0.103(3) 0.0320(17) 0.057(2) 0.0030(17) 0.0073(19) 0.0154(16)
C11 0.049(2) 0.027(2) 0.038(2) 0.0033(16) 0.0090(17) 0.0113(16)
C14 0.065(3) 0.031(2) 0.051(3) 0.0056(19) 0.020(2) 0.0185(19)
C1 0.048(2) 0.033(2) 0.046(2) 0.0029(17) 0.0124(19) 0.0170(19)
N2 0.288(9) 0.034(3) 0.050(3) -0.028(4) 0.052(4) 0.012(2)
O1W 0.081(3) 0.091(3) 0.050(2) -0.019(2) 0.0043(18) 0.026(2)

loop_
_atom_type_symbol
_atom_type_description
_atom_type_scat_dispersion_real
_atom_type_scat_dispersion_imag
_atom_type_scat_source
C C 0.0033 0.0016 'International Tables Vol C Tables 4.2.6.8 and 6.1.1.4'
H H 0.0000 0.0000 'International Tables Vol C Tables 4.2.6.8 and 6.1.1.4'
N N 0.0061 0.0033 'International Tables Vol C Tables 4.2.6.8 and 6.1.1.4'
O O 0.0106 0.0060 'International Tables Vol C Tables 4.2.6.8 and 6.1.1.4'
Ag Ag -0.8971 1.1015 'International Tables Vol C Tables 4.2.6.8 and 6.1.1.4'

loop_
_geom_angle_atom_site_label_1
_geom_angle_atom_site_label_2
_geom_angle_atom_site_label_3
_geom_angle_site_symmetry_1
_geom_angle_site_symmetry_3
_geom_angle
N3 Ag1 N1 . . 177.80(13)
N3 Ag1 Ag2 . . 87.93(10)
N1 Ag1 Ag2 . . 89.89(10)
O3 Ag2 N2 . 1_565 158.96(18)
O3 Ag2 Ag1 . . 98.98(10)
N2 Ag2 Ag1 1_565 . 87.55(18)
C8 O3 Ag2 . . 118.5(3)
C9 C10 C11 . . 112.2(3)
C9 C10 H10A . . 109.2
C11 C10 H10A . . 109.3
C9 C10 H10B . . 109.1
C11 C10 H10B . . 109.0
H10A C10 H10B . . 108.0
C6 C5 C4 . . 118.7(4)
C6 C5 C8 . . 120.7(4)
C4 C5 C8 . . 120.6(4)
C3 C4 C5 . . 120.6(4)
C3 C4 H4A . . 119.9
C5 C4 H4A . . 119.5
C12 C13 C14 . . 111.5(3)
C12 C13 H13A . . 109.2
C14 C13 H13A . . 109.4
C12 C13 H13B . . 109.4
C14 C13 H13B . . 109.2
H13A C13 H13B . . 108.1
C9 N1 Ag1 . . 119.4(3)
C9 N1 H1A . . 107.4
Ag1 N1 H1A . . 107.5
C9 N1 H1B . . 107.4
Ag1 N1 H1B . . 107.5
H1A N1 H1B . . 107.0
C15 N3 Ag1 . . 118.1(3)
C15 N3 H3B . . 107.6
Ag1 N3 H3B . . 107.8
C15 N3 H3C . . 107.8
Ag1 N3 H3C . . 107.8
H3B N3 H3C . . 107.2
C7 C6 C5 . . 120.2(4)
C7 C6 H6A . . 120.2
C5 C6 H6A . . 119.6
C6 C7 C2 . . 121.3(4)
C6 C7 H7A . . 119.3
C2 C7 H7A . . 119.4
C4 C3 C2 . . 120.6(4)
C4 C3 H3A . . 119.6
C2 C3 H3A . . 119.8
C13 C12 C11 . . 113.6(3)
C13 C12 H12A . . 108.9
C11 C12 H12A . . 108.8
C13 C12 H12B . . 108.7
C11 C12 H12B . . 108.8
H12A C12 H12B . . 107.8
C15 C16 C17 . . 112.4(3)
C15 C16 H16A . . 109.4
C17 C16 H16A . . 109.3
C15 C16 H16B . . 108.9
C17 C16 H16B . . 108.8
H16A C16 H16B . . 108.0
C17 C17 C16 2_676 . 113.8(4)
C17 C17 H17A 2_676 . 108.4
C16 C17 H17A . . 108.4
C17 C17 H17B 2_676 . 109.3
C16 C17 H17B . . 108.9
H17A C17 H17B . . 107.8
C7 C2 C3 . . 118.5(3)
C7 C2 C1 . . 120.9(4)
C3 C2 C1 . . 120.6(3)
N1 C9 C10 . . 111.8(3)
N1 C9 H9A . . 109.2
C10 C9 H9A . . 109.1
N1 C9 H9B . . 109.5
C10 C9 H9B . . 109.2
H9A C9 H9B . . 108.0
O4 C8 O3 . . 124.3(4)
O4 C8 C5 . . 120.2(4)
O3 C8 C5 . . 115.5(4)
N3 C15 C16 . . 111.9(3)
N3 C15 H15A . . 108.7
C16 C15 H15A . . 108.9
N3 C15 H15B . . 109.9
C16 C15 H15B . . 109.3
H15A C15 H15B . . 108.0
C12 C11 C10 . . 113.3(3)
C12 C11 H11A . . 108.8
C10 C11 H11A . . 109.0
C12 C11 H11B . . 108.9
C10 C11 H11B . . 108.9
H11A C11 H11B . . 107.9
N2 C14 C13 . . 116.3(4)
N2 C14 H14A . . 106.0
C13 C14 H14A . . 108.3
N2 C14 H14B . . 110.3
C13 C14 H14B . . 108.0
H14A C14 H14B . . 107.5
O2 C1 O1 . . 124.2(4)
O2 C1 C2 . . 117.8(4)
O1 C1 C2 . . 118.0(4)
C14 N2 Ag2 . 1_545 120.5(3)
C14 N2 H2A . . 104.9
Ag2 N2 H2A 1_545 . 105.9
C14 N2 H2B . . 109.0
Ag2 N2 H2B 1_545 . 108.7
H2A N2 H2B . . 107.2
H1WA O1W H1WB . . 129.7

loop_
_geom_bond_atom_site_label_1
_geom_bond_atom_site_label_2
_geom_bond_site_symmetry_2
_geom_bond_distance
_geom_bond_publ_flag
Ag1 N3 . 2.120(4) ?
Ag1 N1 . 2.125(3) ?
Ag1 Ag2 . 3.0646(14) ?
Ag2 O3 . 2.092(3) ?
Ag2 N2 1_565 2.133(4) ?
O3 C8 . 1.269(5) ?
O2 C1 . 1.240(5) ?
C10 C9 . 1.510(5) ?
C10 C11 . 1.527(5) ?
C10 H10A . 0.9600 ?
C10 H10B . 0.9600 ?
C5 C6 . 1.389(5) ?
C5 C4 . 1.390(6) ?
C5 C8 . 1.508(5) ?
C4 C3 . 1.381(6) ?
C4 H4A . 0.9600 ?
C13 C12 . 1.512(5) ?
C13 C14 . 1.512(5) ?
C13 H13A . 0.9600 ?
C13 H13B . 0.9600 ?
N1 C9 . 1.483(5) ?
N1 H1A . 0.8999 ?
N1 H1B . 0.9000 ?
N3 C15 . 1.480(5) ?
N3 H3B . 0.9001 ?
N3 H3C . 0.9000 ?
C6 C7 . 1.378(5) ?
C6 H6A . 0.9600 ?
C7 C2 . 1.382(5) ?
C7 H7A . 0.9600 ?
C3 C2 . 1.388(5) ?
C3 H3A . 0.9600 ?
C12 C11 . 1.518(5) ?
C12 H12A . 0.9600 ?
C12 H12B . 0.9600 ?
C16 C15 . 1.510(6) ?
C16 C17 . 1.518(6) ?
C16 H16A . 0.9600 ?
C16 H16B . 0.9600 ?
O1 C1 . 1.247(5) ?
C17 C17 2_676 1.517(8) ?
C17 H17A . 0.9600 ?
C17 H17B . 0.9600 ?
C2 C1 . 1.511(5) ?
C9 H9A . 0.9600 ?
C9 H9B . 0.9600 ?
C8 O4 . 1.225(5) ?
C15 H15A . 0.9601 ?
C15 H15B . 0.9600 ?
C11 H11A . 0.9600 ?
C11 H11B . 0.9600 ?
C14 N2 . 1.415(6) ?
C14 H14A . 0.9600 ?
C14 H14B . 0.9600 ?
N2 Ag2 1_545 2.133(4) ?
N2 H2A . 0.9000 ?
N2 H2B . 0.9000 ?
O1W H1WA . 0.9876 ?
O1W H1WB . 0.8931 ?

loop_
_geom_hbond_atom_site_label_D
_geom_hbond_atom_site_label_H
_geom_hbond_atom_site_label_A
_geom_hbond_site_symmetry_A
_geom_hbond_distance_DH
_geom_hbond_distance_HA
_geom_hbond_distance_DA
_geom_hbond_angle_DHA
N1 H1A O4 1_655 0.90 2.47 3.283(5) 151
N1 H1B O1 1_665 0.90 2.13 3.023(5) 172
N1 H1B O2 1_665 0.90 2.55 3.090(5) 119
N3 H3B O1W 2_556 0.90 2.15 2.998(5) 157
N3 H3C O2 1_565 0.90 2.13 2.997(5) 163
N2 H2B O1 2_545 0.90 2.18 2.924(6) 140
O1W H1WA O2 . 0.99 1.76 2.749(5) 177
O1W H1WB O4 2_556 0.89 1.92 2.751(5) 155

loop_
_geom_torsion_atom_site_label_1
_geom_torsion_atom_site_label_2
_geom_torsion_atom_site_label_3
_geom_torsion_atom_site_label_4
_geom_torsion_site_symmetry_1
_geom_torsion_site_symmetry_4
_geom_torsion
N3 Ag1 Ag2 O3 . . -96.44(14)
N1 Ag1 Ag2 O3 . . 83.88(13)
N3 Ag1 Ag2 N2 . 1_565 103.7(2)
N1 Ag1 Ag2 N2 . 1_565 -76.0(2)
N2 Ag2 O3 C8 1_565 . 147.7(6)
Ag1 Ag2 O3 C8 . . 40.8(3)
C6 C5 C4 C3 . . 1.1(6)
C8 C5 C4 C3 . . -178.2(4)
N3 Ag1 N1 C9 . . -49(3)
Ag2 Ag1 N1 C9 . . -41.2(3)
N1 Ag1 N3 C15 . . -131(3)
Ag2 Ag1 N3 C15 . . -139.6(3)
C4 C5 C6 C7 . . 0.7(6)
C8 C5 C6 C7 . . 180.0(4)
C5 C6 C7 C2 . . -2.3(6)
C5 C4 C3 C2 . . -1.3(6)
C14 C13 C12 C11 . . -177.1(4)
C15 C16 C17 C17 . 2_676 -178.4(5)
C6 C7 C2 C3 . . 2.0(6)
C6 C7 C2 C1 . . -176.3(4)
C4 C3 C2 C7 . . -0.2(6)
C4 C3 C2 C1 . . 178.1(4)
Ag1 N1 C9 C10 . . -65.5(4)
C11 C10 C9 N1 . . -176.2(3)
Ag2 O3 C8 O4 . . 10.9(6)
Ag2 O3 C8 C5 . . -170.7(2)
C6 C5 C8 O4 . . 169.8(4)
C4 C5 C8 O4 . . -11.0(6)
C6 C5 C8 O3 . . -8.7(6)
C4 C5 C8 O3 . . 170.6(4)
Ag1 N3 C15 C16 . . 64.9(4)
C17 C16 C15 N3 . . 175.2(4)
C13 C12 C11 C10 . . -176.0(3)
C9 C10 C11 C12 . . 171.4(3)
C12 C13 C14 N2 . . -178.8(5)
C7 C2 C1 O2 . . 165.2(4)
C3 C2 C1 O2 . . -13.0(6)
C7 C2 C1 O1 . . -13.6(6)
C3 C2 C1 O1 . . 168.2(4)
C13 C14 N2 Ag2 . 1_545 -159.7(4)
